data_1544932
loop_
_publ_author_name
'Pati, Narendra N.'
'Kumar, B. Sathish'
'Panda, Pradeepta K.'

_publ_section_title
;
 \b-Hexaalkylporphycenes: Positional Effect of Alkyl Groups toward Design
 and Control of Structural and Photophysical Properties in Isomeric
 Hexaethylporphycenes.
;
_journal_name_full 'Organic letters'
_journal_paper_doi 10.1021/acs.orglett.6b03428
_journal_year 2016
_chemical_formula_moiety 'C32 H38 N4'
_chemical_formula_sum 'C32 H38 N4'
_chemical_formula_weight 478.66
_space_group_crystal_system monoclinic
_space_group_IT_number 14
_space_group_name_Hall '-P 2ybc'
_space_group_name_H-M_alt 'P 1 21/c 1'
_symmetry_space_group_name_Hall '-P 2ybc'
_symmetry_space_group_name_H-M 'P 1 21/c 1'
_atom_sites_solution_hydrogens mixed
_audit_creation_method SHELXL-2014/7
_cell_angle_alpha 90
_cell_angle_beta 104.876(7)
_cell_angle_gamma 90
_cell_formula_units_Z 2
_cell_length_a 9.517(3)
_cell_length_b 18.851(7)
_cell_length_c 7.525(3)
_cell_measurement_reflns_used 1234
_cell_measurement_temperature 298(2)
_cell_measurement_theta_max 19.97
_cell_measurement_theta_min 2.21
_cell_volume 1304.8(8)
_computing_cell_refinement 'Bruker SMART'
_computing_data_collection 'Bruker SMART'
_computing_data_reduction 'Bruker SMART'
_computing_molecular_graphics 'Bruker SHELXTL'
_computing_publication_material 'Bruker SHELXTL'
_computing_structure_refinement 'SHELXL-2014/7 (Sheldrick, 2014)'
_computing_structure_solution 'Bruker SHELXTL'
_diffrn_ambient_temperature 298(2)
_diffrn_measured_fraction_theta_full 0.999
_diffrn_measured_fraction_theta_max 0.990
_diffrn_measurement_device_type 'Bruker APEX-II CCD'
_diffrn_measurement_method '\f and \w scans'
_diffrn_radiation_type MoK\a
_diffrn_radiation_wavelength 0.71073
_diffrn_reflns_av_R_equivalents 0.0581
_diffrn_reflns_av_unetI/netI 0.0516
_diffrn_reflns_Laue_measured_fraction_full 0.999
_diffrn_reflns_Laue_measured_fraction_max 0.990
_diffrn_reflns_limit_h_max 11
_diffrn_reflns_limit_h_min -11
_diffrn_reflns_limit_k_max 23
_diffrn_reflns_limit_k_min -23
_diffrn_reflns_limit_l_max 9
_diffrn_reflns_limit_l_min -9
_diffrn_reflns_number 13269
_diffrn_reflns_point_group_measured_fraction_full 0.999
_diffrn_reflns_point_group_measured_fraction_max 0.990
_diffrn_reflns_theta_full 25.242
_diffrn_reflns_theta_max 26.117
_diffrn_reflns_theta_min 2.161
_diffrn_source 'sealed tube'
_exptl_absorpt_coefficient_mu 0.072
_exptl_absorpt_correction_T_max 0.991
_exptl_absorpt_correction_T_min 0.980
_exptl_absorpt_correction_type multi-scan
_exptl_absorpt_process_details 'SADABS 2014/5'
_exptl_crystal_colour blue
_exptl_crystal_density_diffrn 1.218
_exptl_crystal_description plate
_exptl_crystal_F_000 516
_exptl_crystal_size_max 0.28
_exptl_crystal_size_mid 0.24
_exptl_crystal_size_min 0.12
_refine_diff_density_max 0.203
_refine_diff_density_min -0.124
_refine_diff_density_rms 0.039
_refine_ls_extinction_method none
_refine_ls_goodness_of_fit_ref 1.013
_refine_ls_hydrogen_treatment mixed
_refine_ls_matrix_type full
_refine_ls_number_parameters 170
_refine_ls_number_reflns 2564
_refine_ls_number_restraints 0
_refine_ls_restrained_S_all 1.013
_refine_ls_R_factor_all 0.1003
_refine_ls_R_factor_gt 0.0559
_refine_ls_shift/su_max 0.001
_refine_ls_shift/su_mean 0.000
_refine_ls_structure_factor_coef Fsqd
_refine_ls_weighting_details 'w=1/[\s^2^(Fo^2^)+(0.0737P)^2^+0.0805P] where P=(Fo^2^+2Fc^2^)/3'
_refine_ls_weighting_scheme calc
_refine_ls_wR_factor_gt 0.1276
_refine_ls_wR_factor_ref 0.1509
_reflns_Friedel_coverage 0.000
_reflns_number_gt 1587
_reflns_number_total 2564
_reflns_threshold_expression 'I > 2\s(I)'
_cod_data_source_file ol6b03428_si_002.cif
_cod_data_source_block heotx
_cod_database_code 1544932
_shelx_shelxl_version_number 2014/7
_shelx_space_group_comment
;
The symmetry employed for this shelxl refinement is uniquely defined
by the following loop, which should always be used as a source of
symmetry information in preference to the above space-group names.
They are only intended as comments.
;

loop_
_space_group_symop_operation_xyz
'x, y, z'
'-x, y+1/2, -z+1/2'
'-x, -y, -z'
'x, -y-1/2, z-1/2'

loop_
_atom_site_label
_atom_site_type_symbol
_atom_site_fract_x
_atom_site_fract_y
_atom_site_fract_z
_atom_site_U_iso_or_equiv
_atom_site_adp_type
_atom_site_occupancy
_atom_site_site_symmetry_order
_atom_site_calc_flag
_atom_site_refinement_flags_posn
_atom_site_refinement_flags_adp
N1 N 0.85202(18) 1.06782(9) 0.5132(2) 0.0497(5) Uani 1 1 d . .
N2 N 0.96753(18) 0.94501(9) 0.7042(2) 0.0499(5) Uani 1 1 d . .
C4 C 0.8006(2) 1.04379(11) 0.6561(3) 0.0475(5) Uani 1 1 d . .
C8 C 1.0052(2) 0.88812(11) 0.8205(3) 0.0498(6) Uani 1 1 d . .
C9 C 1.1097(2) 0.83716(12) 0.8122(3) 0.0554(6) Uani 1 1 d . .
H9 H 1.1183 0.8010 0.8984 0.066 Uiso 1 1 calc R U
C1 C 0.7747(2) 1.12756(11) 0.4454(3) 0.0501(6) Uani 1 1 d . .
C6 C 0.8317(2) 0.94845(11) 0.9095(3) 0.0523(6) Uani 1 1 d . .
H6 H 0.7641 0.9636 0.9713 0.063 Uiso 1 1 calc R U
C3 C 0.6843(2) 1.08949(11) 0.6803(3) 0.0483(5) Uani 1 1 d . .
C2 C 0.6684(2) 1.14098(11) 0.5482(3) 0.0493(6) Uani 1 1 d . .
C7 C 0.9179(2) 0.89011(11) 0.9523(3) 0.0516(6) Uani 1 1 d . .
C5 C 0.8619(2) 0.98243(11) 0.7542(3) 0.0481(5) Uani 1 1 d . .
C10 C 1.2027(2) 0.83081(12) 0.6989(3) 0.0551(6) Uani 1 1 d . .
H10 H 1.2622 0.7910 0.7235 0.066 Uiso 1 1 calc R U
C13 C 0.5930(2) 1.07969(12) 0.8134(3) 0.0583(6) Uani 1 1 d . .
H13A H 0.5468 1.1244 0.8279 0.070 Uiso 1 1 calc R U
H13B H 0.6554 1.0666 0.9322 0.070 Uiso 1 1 calc R U
C11 C 0.5548(2) 1.19831(11) 0.5054(3) 0.0588(6) Uani 1 1 d . .
H11A H 0.5964 1.2403 0.4646 0.071 Uiso 1 1 calc R U
H11B H 0.5269 1.2105 0.6168 0.071 Uiso 1 1 calc R U
C15 C 0.9265(3) 0.83738(13) 1.1033(3) 0.0612(6) Uani 1 1 d . .
H15A H 1.0259 0.8357 1.1786 0.073 Uiso 1 1 calc R U
H15B H 0.9027 0.7908 1.0491 0.073 Uiso 1 1 calc R U
C16 C 0.8272(3) 0.85323(15) 1.2253(3) 0.0772(8) Uani 1 1 d . .
H16A H 0.8511 0.8988 1.2819 0.116 Uiso 1 1 calc R U
H16B H 0.8391 0.8175 1.3189 0.116 Uiso 1 1 calc R U
H16C H 0.7282 0.8535 1.1530 0.116 Uiso 1 1 calc R U
C14 C 0.4756(3) 1.02293(14) 0.7523(4) 0.0722(7) Uani 1 1 d . .
H14A H 0.4131 1.0357 0.6350 0.108 Uiso 1 1 calc R U
H14B H 0.4195 1.0194 0.8412 0.108 Uiso 1 1 calc R U
H14C H 0.5207 0.9781 0.7424 0.108 Uiso 1 1 calc R U
C12 C 0.4196(3) 1.17673(14) 0.3580(4) 0.0851(9) Uani 1 1 d . .
H12A H 0.4466 1.1637 0.2480 0.128 Uiso 1 1 calc R U
H12B H 0.3528 1.2158 0.3324 0.128 Uiso 1 1 calc R U
H12C H 0.3741 1.1371 0.4008 0.128 Uiso 1 1 calc R U
H1X H 1.035(3) 0.9502(13) 0.596(4) 0.094(8) Uiso 1 1 d . .

loop_
_atom_site_aniso_label
_atom_site_aniso_U_11
_atom_site_aniso_U_22
_atom_site_aniso_U_33
_atom_site_aniso_U_23
_atom_site_aniso_U_13
_atom_site_aniso_U_12
N1 0.0482(10) 0.0471(11) 0.0525(11) 0.0026(9) 0.0108(9) 0.0008(8)
N2 0.0484(10) 0.0501(11) 0.0520(11) 0.0009(9) 0.0143(9) 0.0038(8)
C4 0.0430(11) 0.0491(13) 0.0499(13) -0.0038(10) 0.0108(10) -0.0025(10)
C8 0.0472(12) 0.0497(13) 0.0497(13) 0.0007(10) 0.0072(10) -0.0039(10)
C9 0.0570(13) 0.0498(13) 0.0587(14) 0.0078(11) 0.0138(12) 0.0031(11)
C1 0.0444(12) 0.0466(13) 0.0566(13) -0.0010(11) 0.0081(10) -0.0002(10)
C6 0.0473(12) 0.0574(14) 0.0534(13) -0.0025(11) 0.0149(10) -0.0037(11)
C3 0.0441(12) 0.0494(13) 0.0504(13) -0.0070(11) 0.0105(10) -0.0039(10)
C2 0.0422(11) 0.0475(13) 0.0561(13) -0.0068(11) 0.0086(10) -0.0008(10)
C7 0.0493(12) 0.0520(14) 0.0522(13) -0.0012(10) 0.0109(10) -0.0068(10)
C5 0.0425(11) 0.0501(13) 0.0514(13) -0.0019(10) 0.0117(10) -0.0028(10)
C10 0.0521(13) 0.0492(13) 0.0610(14) 0.0046(11) 0.0094(11) 0.0082(10)
C13 0.0582(14) 0.0580(14) 0.0605(14) -0.0073(11) 0.0189(12) 0.0032(11)
C11 0.0549(14) 0.0498(14) 0.0717(16) -0.0039(11) 0.0162(12) 0.0050(10)
C15 0.0652(15) 0.0611(15) 0.0562(14) 0.0083(11) 0.0137(12) -0.0031(11)
C16 0.0820(18) 0.0829(19) 0.0711(17) 0.0165(14) 0.0276(15) -0.0026(15)
C14 0.0613(15) 0.0795(18) 0.0807(18) -0.0061(14) 0.0273(13) -0.0120(13)
C12 0.0612(16) 0.0673(17) 0.113(2) 0.0010(16) -0.0018(16) 0.0107(13)

loop_
_atom_type_symbol
_atom_type_description
_atom_type_scat_dispersion_real
_atom_type_scat_dispersion_imag
_atom_type_scat_source
C C 0.0033 0.0016 'International Tables Vol C Tables 4.2.6.8 and 6.1.1.4'
H H 0.0000 0.0000 'International Tables Vol C Tables 4.2.6.8 and 6.1.1.4'
N N 0.0061 0.0033 'International Tables Vol C Tables 4.2.6.8 and 6.1.1.4'

loop_
_geom_angle_atom_site_label_1
_geom_angle_atom_site_label_2
_geom_angle_atom_site_label_3
_geom_angle
_geom_angle_site_symmetry_1
_geom_angle_site_symmetry_3
C4 N1 C1 107.37(17) . .
C5 N2 C8 108.69(19) . .
N1 C4 C5 119.87(19) . .
N1 C4 C3 109.90(19) . .
C5 C4 C3 130.2(2) . .
N2 C8 C9 125.6(2) . .
N2 C8 C7 108.33(18) . .
C9 C8 C7 126.1(2) . .
C10 C9 C8 131.6(2) . .
N1 C1 C10 125.1(2) . 3_776
N1 C1 C2 109.12(18) . .
C10 C1 C2 125.8(2) 3_776 .
C7 C6 C5 108.7(2) . .
C2 C3 C4 106.00(19) . .
C2 C3 C13 126.7(2) . .
C4 C3 C13 127.1(2) . .
C3 C2 C1 107.61(18) . .
C3 C2 C11 127.2(2) . .
C1 C2 C11 125.1(2) . .
C6 C7 C8 106.00(19) . .
C6 C7 C15 129.0(2) . .
C8 C7 C15 125.0(2) . .
N2 C5 C4 121.1(2) . .
N2 C5 C6 108.24(19) . .
C4 C5 C6 130.7(2) . .
C9 C10 C1 132.8(2) . 3_776
C3 C13 C14 112.95(18) . .
C2 C11 C12 113.02(18) . .
C7 C15 C16 114.2(2) . .

loop_
_geom_bond_atom_site_label_1
_geom_bond_atom_site_label_2
_geom_bond_distance
_geom_bond_site_symmetry_2
N1 C4 1.368(3) .
N1 C1 1.370(3) .
N2 C5 1.357(3) .
N2 C8 1.372(3) .
C4 C5 1.415(3) .
C4 C3 1.451(3) .
C8 C9 1.396(3) .
C8 C7 1.449(3) .
C9 C10 1.383(3) .
C1 C10 1.401(3) 3_776
C1 C2 1.445(3) .
C6 C7 1.361(3) .
C6 C5 1.425(3) .
C3 C2 1.369(3) .
C3 C13 1.497(3) .
C2 C11 1.504(3) .
C7 C15 1.496(3) .
C10 C1 1.401(3) 3_776
C13 C14 1.530(3) .
C11 C12 1.522(3) .
C15 C16 1.507(3) .
